data_4318962
loop_
_publ_author_name
'Joshua D. Lawrence'
'Thomas B. Rauchfuss'
'Scott R. Wilson'

_publ_contact_author
; 
Scott R. Wilson 
University of Illinois 
School of Chemical Sciences, Box 59-1 
505 South Mathews Avenue 
Urbana, Illinois  61801 
USA 
;
_publ_contact_author_email srwilson@uiuc.edu
_publ_contact_author_fax '1  217 244 8068'
_publ_contact_author_phone '1  217 244 1708'
_publ_section_title
;
 New Class of Diiron Dithiolates Related to the Fe-Only Hydrogenase Active
 Site: Synthesis and Characterization of [Fe2(SR)2(CNMe)7]2+
;
_journal_name_full 'Inorganic Chemistry'
_journal_page_first 6193
_journal_page_last 6195
_journal_paper_doi 10.1021/ic025919t
_journal_volume 41
_journal_year 2002
_chemical_formula_sum 'C16 H20 F6 Fe N5 P S'
_chemical_formula_weight 515.25
_chemical_name_systematic
; 
 ? 
;
_space_group_IT_number 14
_symmetry_cell_setting monoclinic
_symmetry_space_group_name_Hall '-P 2ybc'
_symmetry_space_group_name_H-M 'P 1 21/c 1'
_atom_sites_solution_hydrogens geom
_atom_sites_solution_primary direct
_atom_sites_solution_secondary difmap
_audit_creation_method SHELXL-97
_cell_angle_alpha 90.00
_cell_angle_beta 99.717(3)
_cell_angle_gamma 90.00
_cell_formula_units_Z 4
_cell_length_a 15.693(2)
_cell_length_b 8.5297(13)
_cell_length_c 16.626(3)
_cell_measurement_temperature 193(2)
_cell_volume 2193.6(6)
_computing_cell_refinement 'Bruker XSCANS'
_computing_data_collection 'Bruker XSCANS'
_computing_data_reduction 'Bruker SHELXTL'
_computing_molecular_graphics 'Bruker SHELXTL'
_computing_publication_material 'Bruker SHELXTL'
_computing_structure_refinement 'SHELXL-97 (Sheldrick, 1997)'
_computing_structure_solution 'SHELXS-97 (Sheldrick, 1990)'
_diffrn_ambient_temperature 193(2)
_diffrn_measured_fraction_theta_full 0.999
_diffrn_measured_fraction_theta_max 0.999
_diffrn_measurement_device_type 'Bruker P4'
_diffrn_measurement_method '\w scans'
_diffrn_radiation_monochromator graphite
_diffrn_radiation_source 'fine-focus sealed tube'
_diffrn_radiation_type MoK\a
_diffrn_radiation_wavelength 0.71073
_diffrn_reflns_av_R_equivalents 0.0425
_diffrn_reflns_av_sigmaI/netI 0.0520
_diffrn_reflns_limit_h_max 13
_diffrn_reflns_limit_h_min -18
_diffrn_reflns_limit_k_max 10
_diffrn_reflns_limit_k_min -10
_diffrn_reflns_limit_l_max 20
_diffrn_reflns_limit_l_min -19
_diffrn_reflns_number 11683
_diffrn_reflns_theta_full 25.34
_diffrn_reflns_theta_max 25.34
_diffrn_reflns_theta_min 2.49
_exptl_absorpt_coefficient_mu 0.918
_exptl_absorpt_correction_T_max 0.9866
_exptl_absorpt_correction_T_min 0.8387
_exptl_absorpt_correction_type empirical
_exptl_crystal_colour amber
_exptl_crystal_density_diffrn 1.560
_exptl_crystal_density_method 'not measured'
_exptl_crystal_description columnar
_exptl_crystal_F_000 1048
_refine_diff_density_max 0.465
_refine_diff_density_min -0.275
_refine_diff_density_rms 0.060
_refine_ls_extinction_method none
_refine_ls_goodness_of_fit_ref 0.988
_refine_ls_hydrogen_treatment mixed
_refine_ls_matrix_type full
_refine_ls_number_parameters 331
_refine_ls_number_reflns 4004
_refine_ls_number_restraints 0
_refine_ls_restrained_S_all 0.988
_refine_ls_R_factor_all 0.0715
_refine_ls_R_factor_gt 0.0425
_refine_ls_shift/su_max 0.003
_refine_ls_shift/su_mean 0.000
_refine_ls_structure_factor_coef Fsqd
_refine_ls_weighting_details 'calc w=1/[\s^2^(Fo^2^)+(0.0527P)^2^+0.0000P] where P=(Fo^2^+2Fc^2^)/3'
_refine_ls_weighting_scheme calc
_refine_ls_wR_factor_gt 0.0879
_refine_ls_wR_factor_ref 0.0961
_reflns_number_gt 2917
_reflns_number_total 4004
_reflns_threshold_expression >2sigma(I)
_cod_data_source_file ic025919t-3_s1_4.cif
_cod_data_source_block p21cabs
_cod_depositor_comments
;
The following automatic conversions were performed:

'_symmetry_cell_setting' value 'Monoclinic' changed to 'monoclinic'
according to the built-in table from CIF Core dictionary named
'cif_core.dic' version 2.4.1 from 2010-06-29.

Automatic conversion script
Id: cif_fix_values 1646 2011-03-28 12:23:43Z adriana 
;
_cod_original_cell_volume 2193.5(6)
_cod_database_code 4318962

loop_
_symmetry_equiv_pos_as_xyz
'x, y, z'
'-x, y+1/2, -z+1/2'
'-x, -y, -z'
'x, -y-1/2, z-1/2'

loop_
_atom_site_label
_atom_site_type_symbol
_atom_site_fract_x
_atom_site_fract_y
_atom_site_fract_z
_atom_site_U_iso_or_equiv
_atom_site_adp_type
_atom_site_occupancy
_atom_site_symmetry_multiplicity
_atom_site_calc_flag
_atom_site_refinement_flags
_atom_site_disorder_assembly
_atom_site_disorder_group
Fe1 Fe 0.76248(3) 0.61588(5) 0.56534(2) 0.02393(13) Uani 1 1 d . . .
C1 C 0.80449(19) 0.6007(3) 0.67810(18) 0.0286(7) Uani 1 1 d . . .
N1 N 0.82692(16) 0.5925(3) 0.74698(14) 0.0340(6) Uani 1 1 d . . .
C2 C 0.8568(2) 0.5833(4) 0.83347(17) 0.0540(10) Uani 1 1 d . . .
H2A H 0.8982 0.4970 0.8452 0.081 Uiso 1 1 calc R . .
H2B H 0.8075 0.5647 0.8614 0.081 Uiso 1 1 calc R . .
H2C H 0.8850 0.6821 0.8527 0.081 Uiso 1 1 calc R . .
C3 C 0.71825(19) 0.8164(4) 0.58322(16) 0.0282(7) Uani 1 1 d . . .
N2 N 0.68943(17) 0.9357(3) 0.59550(15) 0.0359(6) Uani 1 1 d . . .
C4 C 0.6470(2) 1.0818(4) 0.6062(2) 0.0491(9) Uani 1 1 d . . .
H4A H 0.6516 1.1515 0.5602 0.074 Uiso 1 1 calc R . .
H4B H 0.6747 1.1313 0.6572 0.074 Uiso 1 1 calc R . .
H4C H 0.5859 1.0623 0.6084 0.074 Uiso 1 1 calc R . .
C5 C 0.6581(2) 0.5240(3) 0.58068(16) 0.0284(7) Uani 1 1 d . . .
N3 N 0.59387(16) 0.4683(3) 0.59017(14) 0.0327(6) Uani 1 1 d . . .
C6 C 0.5121(2) 0.4028(4) 0.6015(2) 0.0420(8) Uani 1 1 d . . .
H6A H 0.4707 0.4877 0.6044 0.063 Uiso 1 1 calc R . .
H6B H 0.5199 0.3423 0.6523 0.063 Uiso 1 1 calc R . .
H6C H 0.4902 0.3340 0.5554 0.063 Uiso 1 1 calc R . .
C7 C 0.81161(18) 0.4185(3) 0.54851(16) 0.0253(7) Uani 1 1 d . . .
N4 N 0.84164(16) 0.2991(3) 0.53923(14) 0.0313(6) Uani 1 1 d . . .
C8 C 0.8781(2) 0.1491(4) 0.5257(2) 0.0483(9) Uani 1 1 d . . .
H8A H 0.8930 0.0937 0.5778 0.072 Uiso 1 1 calc R . .
H8B H 0.9303 0.1639 0.5015 0.072 Uiso 1 1 calc R . .
H8C H 0.8359 0.0874 0.4885 0.072 Uiso 1 1 calc R . .
C9 C 0.72110(18) 0.6360(3) 0.45175(17) 0.0266(7) Uani 1 1 d . . .
N5 N 0.69532(16) 0.6496(3) 0.38377(14) 0.0303(6) Uani 1 1 d . . .
S1 S 0.89112(5) 0.72898(9) 0.53603(4) 0.0322(2) Uani 1 1 d . . .
C10 C 0.6613(2) 0.6647(4) 0.29814(16) 0.0422(9) Uani 1 1 d . . .
H10A H 0.7092 0.6689 0.2672 0.063 Uiso 1 1 calc R . .
H10B H 0.6271 0.7611 0.2888 0.063 Uiso 1 1 calc R . .
H10C H 0.6245 0.5742 0.2801 0.063 Uiso 1 1 calc R . .
C11 C 0.97523(19) 0.7048(3) 0.62077(17) 0.0291(7) Uani 1 1 d . . .
C12 C 1.0447(2) 0.6053(4) 0.61576(18) 0.0393(8) Uani 1 1 d . . .
H12 H 1.0443 0.5419 0.5687 0.047 Uiso 1 1 calc R . .
C13 C 1.1143(2) 0.5986(4) 0.6794(2) 0.0529(10) Uani 1 1 d . . .
H13 H 1.1622 0.5334 0.6747 0.063 Uiso 1 1 calc R . .
C14 C 1.1147(2) 0.6853(5) 0.7492(2) 0.0535(10) Uani 1 1 d . . .
H14 H 1.1624 0.6790 0.7926 0.064 Uiso 1 1 calc R . .
C15 C 1.0465(2) 0.7802(4) 0.7560(2) 0.0486(9) Uani 1 1 d . . .
H15 H 1.0462 0.8384 0.8046 0.058 Uiso 1 1 calc R . .
C16 C 0.9774(2) 0.7921(4) 0.69222(19) 0.0376(8) Uani 1 1 d . . .
H16 H 0.9309 0.8607 0.6972 0.045 Uiso 1 1 calc R . .
P1 P 0.60736(7) 1.34870(11) -0.14550(6) 0.0503(3) Uani 1 1 d . . .
F1 F 0.6581(6) 1.4733(8) -0.0890(3) 0.102(4) Uani 0.635(10) 1 d P A 1
F2 F 0.5447(6) 1.3113(13) -0.0840(6) 0.141(5) Uani 0.635(10) 1 d P A 1
F3 F 0.6617(6) 1.3933(16) -0.2099(6) 0.153(6) Uani 0.635(10) 1 d P A 1
F4 F 0.5630(6) 1.2182(7) -0.2072(3) 0.083(2) Uani 0.635(10) 1 d P A 1
F5 F 0.6693(7) 1.2248(10) -0.1047(7) 0.177(5) Uani 0.635(10) 1 d P A 1
F6 F 0.5399(5) 1.4697(8) -0.1885(4) 0.109(3) Uani 0.635(10) 1 d P A 1
F7 F 0.5799(9) 1.5013(12) -0.0919(7) 0.125(5) Uani 0.365(10) 1 d P A 2
F8 F 0.6950(10) 1.388(3) -0.0956(10) 0.167(8) Uani 0.365(10) 1 d P A 2
F9 F 0.6339(17) 1.440(2) -0.2171(8) 0.167(12) Uani 0.365(10) 1 d P A 2
F10 F 0.5155(7) 1.323(3) -0.1876(7) 0.165(8) Uani 0.365(10) 1 d P A 2
F11 F 0.5937(15) 1.2440(15) -0.0746(6) 0.118(8) Uani 0.365(10) 1 d P A 2
F12 F 0.6404(18) 1.2048(15) -0.1818(12) 0.189(10) Uani 0.365(10) 1 d P A 2

loop_
_atom_site_aniso_label
_atom_site_aniso_U_11
_atom_site_aniso_U_22
_atom_site_aniso_U_33
_atom_site_aniso_U_23
_atom_site_aniso_U_13
_atom_site_aniso_U_12
Fe1 0.0256(2) 0.0258(2) 0.0205(2) 0.00101(18) 0.00406(16) 0.00294(18)
C1 0.0311(17) 0.0252(16) 0.0309(17) -0.0019(13) 0.0089(14) 0.0033(13)
N1 0.0384(16) 0.0407(16) 0.0233(13) 0.0023(12) 0.0065(12) 0.0049(12)
C2 0.060(3) 0.078(3) 0.0212(16) 0.0018(17) 0.0007(16) 0.014(2)
C3 0.0307(18) 0.0312(17) 0.0235(15) 0.0029(13) 0.0068(13) 0.0019(14)
N2 0.0422(17) 0.0354(16) 0.0316(14) 0.0046(12) 0.0107(12) 0.0060(13)
C4 0.063(3) 0.0335(19) 0.053(2) -0.0006(17) 0.0158(19) 0.0169(17)
C5 0.0331(19) 0.0277(16) 0.0229(15) 0.0019(13) 0.0006(14) 0.0081(14)
N3 0.0302(16) 0.0372(15) 0.0309(14) 0.0030(12) 0.0057(12) 0.0025(13)
C6 0.0276(18) 0.048(2) 0.053(2) 0.0090(17) 0.0135(16) -0.0050(15)
C7 0.0266(17) 0.0288(17) 0.0205(14) 0.0009(12) 0.0043(12) -0.0053(13)
N4 0.0395(16) 0.0260(14) 0.0294(13) -0.0019(12) 0.0084(12) -0.0006(12)
C8 0.069(3) 0.0284(19) 0.051(2) -0.0034(16) 0.0206(19) 0.0109(17)
C9 0.0256(16) 0.0263(16) 0.0294(16) -0.0012(13) 0.0088(13) 0.0003(13)
N5 0.0314(15) 0.0344(15) 0.0247(13) 0.0017(11) 0.0039(11) -0.0028(11)
S1 0.0331(5) 0.0356(4) 0.0276(4) 0.0044(3) 0.0046(3) -0.0012(3)
C10 0.045(2) 0.058(2) 0.0219(16) 0.0073(15) 0.0013(15) -0.0050(17)
C11 0.0295(17) 0.0290(16) 0.0293(16) 0.0020(13) 0.0062(13) -0.0035(13)
C12 0.038(2) 0.047(2) 0.0355(17) 0.0022(16) 0.0122(15) 0.0028(16)
C13 0.036(2) 0.063(3) 0.060(2) 0.013(2) 0.0097(18) 0.0126(18)
C14 0.039(2) 0.074(3) 0.044(2) 0.013(2) -0.0036(18) -0.006(2)
C15 0.050(2) 0.059(2) 0.0351(19) -0.0079(17) 0.0026(17) -0.017(2)
C16 0.039(2) 0.0343(18) 0.0400(18) -0.0058(15) 0.0073(15) -0.0049(15)
P1 0.0581(7) 0.0447(6) 0.0429(5) 0.0071(4) -0.0062(5) -0.0110(5)
F1 0.177(10) 0.075(4) 0.051(3) -0.019(3) 0.011(4) -0.073(5)
F2 0.149(7) 0.172(10) 0.124(7) -0.018(6) 0.084(6) -0.064(6)
F3 0.097(5) 0.276(15) 0.101(7) -0.006(7) 0.060(5) -0.074(6)
F4 0.135(6) 0.051(3) 0.062(3) -0.010(2) 0.009(4) -0.021(3)
F5 0.197(10) 0.116(6) 0.172(9) 0.029(7) -0.103(8) 0.055(7)
F6 0.089(5) 0.079(4) 0.147(6) -0.001(4) -0.016(4) 0.032(3)
F7 0.119(10) 0.101(8) 0.164(12) -0.024(6) 0.054(9) 0.033(7)
F8 0.080(9) 0.23(2) 0.180(13) -0.089(13) 0.003(8) -0.072(11)
F9 0.33(3) 0.112(9) 0.041(6) 0.038(6) -0.022(10) -0.141(14)
F10 0.060(7) 0.30(3) 0.119(10) 0.000(13) -0.044(6) -0.059(11)
F11 0.25(2) 0.064(8) 0.029(4) 0.009(5) -0.006(9) -0.097(11)
F12 0.32(3) 0.089(9) 0.195(19) -0.028(11) 0.15(2) 0.067(15)

loop_
_atom_type_symbol
_atom_type_description
_atom_type_scat_dispersion_real
_atom_type_scat_dispersion_imag
_atom_type_scat_source
C C 0.0033 0.0016 'International Tables Vol C Tables 4.2.6.8 and 6.1.1.4'
H H 0.0000 0.0000 'International Tables Vol C Tables 4.2.6.8 and 6.1.1.4'
N N 0.0061 0.0033 'International Tables Vol C Tables 4.2.6.8 and 6.1.1.4'
F F 0.0171 0.0103 'International Tables Vol C Tables 4.2.6.8 and 6.1.1.4'
P P 0.1023 0.0942 'International Tables Vol C Tables 4.2.6.8 and 6.1.1.4'
S S 0.1246 0.1234 'International Tables Vol C Tables 4.2.6.8 and 6.1.1.4'
Fe Fe 0.3463 0.8444 'International Tables Vol C Tables 4.2.6.8 and 6.1.1.4'

loop_
_geom_angle_atom_site_label_1
_geom_angle_atom_site_label_2
_geom_angle_atom_site_label_3
_geom_angle
_geom_angle_site_symmetry_1
_geom_angle_site_symmetry_3
_geom_angle_publ_flag
C5 Fe1 C1 90.17(12) . . ?
C5 Fe1 C3 90.26(12) . . ?
C1 Fe1 C3 88.97(12) . . ?
C5 Fe1 C7 92.02(12) . . ?
C1 Fe1 C7 90.17(11) . . ?
C3 Fe1 C7 177.56(13) . . ?
C5 Fe1 C9 90.75(12) . . ?
C1 Fe1 C9 178.69(13) . . ?
C3 Fe1 C9 90.09(12) . . ?
C7 Fe1 C9 90.73(11) . . ?
C5 Fe1 S1 175.97(8) . . ?
C1 Fe1 S1 93.77(9) . . ?
C3 Fe1 S1 90.70(9) . . ?
C7 Fe1 S1 87.08(9) . . ?
C9 Fe1 S1 85.33(9) . . ?
N1 C1 Fe1 177.5(3) . . ?
C1 N1 C2 178.9(3) . . ?
N2 C3 Fe1 177.7(3) . . ?
C3 N2 C4 175.3(3) . . ?
N3 C5 Fe1 179.6(3) . . ?
C5 N3 C6 178.3(3) . . ?
N4 C7 Fe1 179.3(3) . . ?
C7 N4 C8 178.6(3) . . ?
N5 C9 Fe1 179.0(3) . . ?
C9 N5 C10 178.8(3) . . ?
C11 S1 Fe1 109.66(10) . . ?
C12 C11 C16 117.9(3) . . ?
C12 C11 S1 120.5(2) . . ?
C16 C11 S1 121.5(2) . . ?
C13 C12 C11 120.1(3) . . ?
C14 C13 C12 120.8(3) . . ?
C15 C14 C13 119.9(3) . . ?
C14 C15 C16 120.3(3) . . ?
C15 C16 C11 121.0(3) . . ?
F12 P1 F10 93.6(10) . . ?
F12 P1 F5 50.9(8) . . ?
F10 P1 F5 126.7(11) . . ?
F12 P1 F8 93.2(14) . . ?
F10 P1 F8 172.7(12) . . ?
F5 P1 F8 57.0(8) . . ?
F12 P1 F11 86.3(9) . . ?
F10 P1 F11 91.5(9) . . ?
F5 P1 F11 53.7(7) . . ?
F8 P1 F11 86.4(10) . . ?
F12 P1 F3 69.5(7) . . ?
F10 P1 F3 108.3(6) . . ?
F5 P1 F3 95.5(8) . . ?
F8 P1 F3 76.5(7) . . ?
F11 P1 F3 149.1(11) . . ?
F12 P1 F9 87.0(10) . . ?
F10 P1 F9 94.4(9) . . ?
F5 P1 F9 117.6(12) . . ?
F8 P1 F9 88.4(11) . . ?
F11 P1 F9 171.3(14) . . ?
F3 P1 F9 22.2(11) . . ?
F12 P1 F1 129.0(12) . . ?
F10 P1 F1 137.3(11) . . ?
F5 P1 F1 89.0(4) . . ?
F8 P1 F1 36.1(7) . . ?
F11 P1 F1 93.3(4) . . ?
F3 P1 F1 87.9(5) . . ?
F9 P1 F1 86.6(6) . . ?
F12 P1 F6 127.6(10) . . ?
F10 P1 F6 50.4(8) . . ?
F5 P1 F6 177.1(5) . . ?
F8 P1 F6 126.0(10) . . ?
F11 P1 F6 124.7(10) . . ?
F3 P1 F6 86.0(5) . . ?
F9 P1 F6 64.0(9) . . ?
F1 P1 F6 93.6(4) . . ?
F12 P1 F2 113.2(8) . . ?
F10 P1 F2 67.5(6) . . ?
F5 P1 F2 89.5(5) . . ?
F8 P1 F2 107.4(7) . . ?
F11 P1 F2 35.8(8) . . ?
F3 P1 F2 174.9(6) . . ?
F9 P1 F2 152.9(12) . . ?
F1 P1 F2 93.4(4) . . ?
F6 P1 F2 89.0(5) . . ?
F12 P1 F4 46.5(9) . . ?
F10 P1 F4 47.2(8) . . ?
F5 P1 F4 88.8(4) . . ?
F8 P1 F4 139.6(9) . . ?
F11 P1 F4 89.2(4) . . ?
F3 P1 F4 87.6(5) . . ?
F9 P1 F4 90.2(6) . . ?
F1 P1 F4 174.7(5) . . ?
F6 P1 F4 88.7(3) . . ?
F2 P1 F4 91.4(4) . . ?
F12 P1 F7 171.4(10) . . ?
F10 P1 F7 92.7(11) . . ?
F5 P1 F7 120.5(6) . . ?
F8 P1 F7 80.2(7) . . ?
F11 P1 F7 87.8(7) . . ?
F3 P1 F7 113.8(7) . . ?
F9 P1 F7 98.3(9) . . ?
F1 P1 F7 45.2(4) . . ?
F6 P1 F7 60.9(4) . . ?
F2 P1 F7 64.2(5) . . ?
F4 P1 F7 139.7(6) . . ?

loop_
_geom_bond_atom_site_label_1
_geom_bond_atom_site_label_2
_geom_bond_distance
_geom_bond_site_symmetry_2
_geom_bond_publ_flag
Fe1 C5 1.872(3) . ?
Fe1 C1 1.884(3) . ?
Fe1 C3 1.888(3) . ?
Fe1 C7 1.892(3) . ?
Fe1 C9 1.898(3) . ?
Fe1 S1 2.3613(9) . ?
C1 N1 1.142(3) . ?
N1 C2 1.437(4) . ?
C3 N2 1.146(3) . ?
N2 C4 1.438(4) . ?
C5 N3 1.149(4) . ?
N3 C6 1.440(4) . ?
C7 N4 1.144(3) . ?
N4 C8 1.434(4) . ?
C9 N5 1.140(3) . ?
N5 C10 1.439(3) . ?
S1 C11 1.773(3) . ?
C11 C12 1.395(4) . ?
C11 C16 1.397(4) . ?
C12 C13 1.387(4) . ?
C13 C14 1.376(5) . ?
C14 C15 1.361(5) . ?
C15 C16 1.386(4) . ?
P1 F12 1.498(9) . ?
P1 F10 1.508(8) . ?
P1 F5 1.516(6) . ?
P1 F8 1.518(13) . ?
P1 F11 1.523(9) . ?
P1 F3 1.526(7) . ?
P1 F9 1.539(12) . ?
P1 F1 1.547(5) . ?
P1 F6 1.563(4) . ?
P1 F2 1.566(8) . ?
P1 F4 1.593(5) . ?
P1 F7 1.674(9) . ?
